data_7057708
loop_
_publ_author_name
'Dimiza, Filitsa'
'Raptopoulou, Catherine P.'
'Psycharis, Vassilis'
'Papadopoulos, Athanasios N.'
'Psomas, George'

_publ_section_title
;
 Manganese(ii) complexes with the non-steroidal anti-inflammatory drugs
 naproxen and mefenamic acid: synthesis, structure, antioxidant capacity,
 and interaction with albumins and DNA
;
_journal_issue 20
_journal_name_full 'New Journal of Chemistry'
_journal_page_first 16666
_journal_paper_doi 10.1039/C8NJ03226B
_journal_volume 42
_journal_year 2018
_chemical_absolute_configuration syn
_chemical_formula_sum 'C40 H36 Mn N2 O7'
_chemical_formula_weight 711.65
_space_group_crystal_system monoclinic
_space_group_IT_number 4
_space_group_name_Hall 'P 2yb'
_space_group_name_H-M_alt 'P 1 21 1'
_symmetry_space_group_name_Hall 'P 2yb'
_symmetry_space_group_name_H-M 'P 1 21 1'
_atom_sites_solution_hydrogens difmap
_audit_creation_method SHELXL-2014/6
_audit_update_record
;
2018-06-26 deposited with the CCDC.
2018-09-03 downloaded from the CCDC.
;
_cell_angle_alpha 90
_cell_angle_beta 91.8920(10)
_cell_angle_gamma 90
_cell_formula_units_Z 2
_cell_length_a 9.55940(10)
_cell_length_b 5.42310(10)
_cell_length_c 32.0630(6)
_cell_measurement_reflns_used 22235
_cell_measurement_temperature 160(2)
_cell_measurement_theta_max 71.84
_cell_measurement_theta_min 6.81
_cell_volume 1661.29(5)
_computing_cell_refinement 'Crystalclear, Rigaku MSC, 2005'
_computing_data_collection 'Crystalclear, Rigaku MSC, 2005'
_computing_data_reduction 'Crystalclear, Rigaku MSC, 2005'
_computing_molecular_graphics 'Diamond ver3.1'
_computing_publication_material 'publCIF, J.Appl.Cryst. 2010, 43, 920'
_computing_structure_refinement 'SHELXL-2014/6 (Sheldrick, 2014)'
_computing_structure_solution 'SHELXS (Sheldrick,2008)'
_diffrn_ambient_temperature 160(2)
_diffrn_measured_fraction_theta_full 0.901
_diffrn_measured_fraction_theta_max 0.960
_diffrn_measurement_device_type 'Rigaku R-AXIS SPIDER IPDS'
_diffrn_measurement_method '\q scans'
_diffrn_radiation_type CuK\a
_diffrn_radiation_wavelength 1.54178
_diffrn_reflns_av_R_equivalents 0.0571
_diffrn_reflns_av_unetI/netI 0.0717
_diffrn_reflns_Laue_measured_fraction_full 0.901
_diffrn_reflns_Laue_measured_fraction_max 0.960
_diffrn_reflns_limit_h_max 11
_diffrn_reflns_limit_h_min -11
_diffrn_reflns_limit_k_max 6
_diffrn_reflns_limit_k_min -6
_diffrn_reflns_limit_l_max 31
_diffrn_reflns_limit_l_min -37
_diffrn_reflns_number 22366
_diffrn_reflns_point_group_measured_fraction_full 0.885
_diffrn_reflns_point_group_measured_fraction_max 0.945
_diffrn_reflns_theta_full 67.679
_diffrn_reflns_theta_max 64.990
_diffrn_reflns_theta_min 6.908
_exptl_absorpt_coefficient_mu 3.695
_exptl_absorpt_correction_T_max 1.000
_exptl_absorpt_correction_T_min 0.628
_exptl_absorpt_correction_type empirical
_exptl_absorpt_process_details 'Crystalclear, Rigaku MSC, 2005'
_exptl_crystal_colour colorless
_exptl_crystal_density_diffrn 1.423
_exptl_crystal_description parallelepiped
_exptl_crystal_F_000 742
_exptl_crystal_size_max 0.51
_exptl_crystal_size_mid 0.10
_exptl_crystal_size_min 0.09
_refine_diff_density_max 0.340
_refine_diff_density_min -0.289
_refine_diff_density_rms 0.039
_refine_ls_abs_structure_details
;
 Flack x determined using 1703 quotients [(I+)-(I-)]/[(I+)+(I-)]
 (Parsons, Flack and Wagner, Acta Cryst. B69 (2013) 249-259).
;
_refine_ls_abs_structure_Flack 0.005(3)
_refine_ls_extinction_method none
_refine_ls_goodness_of_fit_ref 0.975
_refine_ls_hydrogen_treatment refall
_refine_ls_matrix_type full
_refine_ls_number_parameters 595
_refine_ls_number_reflns 5338
_refine_ls_number_restraints 1
_refine_ls_restrained_S_all 0.974
_refine_ls_R_factor_all 0.0402
_refine_ls_R_factor_gt 0.0348
_refine_ls_shift/su_max 0.000
_refine_ls_shift/su_mean 0.000
_refine_ls_structure_factor_coef Fsqd
_refine_ls_weighting_details 'w=1/[\s^2^(Fo^2^)] where P=(Fo^2^+2Fc^2^)/3'
_refine_ls_weighting_scheme calc
_refine_ls_wR_factor_gt 0.0566
_refine_ls_wR_factor_ref 0.0595
_reflns_Friedel_coverage 0.761
_reflns_Friedel_fraction_full 0.864
_reflns_Friedel_fraction_max 0.927
_reflns_number_gt 4719
_reflns_number_total 5338
_reflns_threshold_expression 'I > 2\s(I)'
_cod_data_source_file c8nj03226b2.cif
_cod_data_source_block compound2
_cod_depositor_comments 'Adding full bibliography for 7057707--7057711.cif.'
_cod_database_code 7057708
_shelx_space_group_comment
;
The symmetry employed for this shelxl refinement is uniquely defined
by the following loop, which should always be used as a source of
symmetry information in preference to the above space-group names.
They are only intended as comments.
;
_shelxl_version_number 2014/6

loop_
_space_group_symop_operation_xyz
'x, y, z'
'-x, y+1/2, -z'

loop_
_atom_site_label
_atom_site_type_symbol
_atom_site_fract_x
_atom_site_fract_y
_atom_site_fract_z
_atom_site_U_iso_or_equiv
_atom_site_adp_type
_atom_site_occupancy
_atom_site_site_symmetry_order
_atom_site_calc_flag
Mn Mn 0.73007(5) 0.56434(11) 0.76469(2) 0.02769(17) Uani 1 1 d
O1W O 0.8614(2) 0.8803(5) 0.76214(10) 0.0318(7) Uani 1 1 d
O21 O 0.7739(2) 0.6406(4) 0.83761(7) 0.0328(7) Uani 1 1 d
O22 O 0.8571(2) 0.3191(4) 0.80474(8) 0.0316(6) Uani 1 1 d
O41 O 0.7987(2) 0.4231(4) 0.70945(8) 0.0381(7) Uani 1 1 d
N1 N 0.5512(3) 0.7610(5) 0.73076(9) 0.0293(7) Uani 1 1 d
N2 N 0.5291(3) 0.3733(5) 0.78296(9) 0.0308(8) Uani 1 1 d
O23 O 0.5909(3) 0.2741(5) 1.09231(8) 0.0379(7) Uani 1 1 d
C1 C 0.5624(4) 0.9500(7) 0.70455(12) 0.0363(10) Uani 1 1 d
C2 C 0.4472(4) 1.0595(8) 0.68357(13) 0.0423(10) Uani 1 1 d
C3 C 0.3162(5) 0.9696(8) 0.68983(14) 0.0461(12) Uani 1 1 d
C4 C 0.2995(4) 0.7682(8) 0.71697(12) 0.0359(10) Uani 1 1 d
C5 C 0.1658(4) 0.6668(9) 0.72596(14) 0.0494(14) Uani 1 1 d
C6 C 0.1546(4) 0.4779(10) 0.75299(15) 0.0498(14) Uani 1 1 d
C7 C 0.2752(4) 0.3732(8) 0.77371(12) 0.0370(10) Uani 1 1 d
C8 C 0.2681(4) 0.1755(8) 0.80186(13) 0.0453(12) Uani 1 1 d
C9 C 0.3880(4) 0.0819(9) 0.81963(13) 0.0435(11) Uani 1 1 d
C10 C 0.5178(4) 0.1869(7) 0.80912(13) 0.0352(10) Uani 1 1 d
C11 C 0.4081(3) 0.4679(6) 0.76500(11) 0.0283(9) Uani 1 1 d
C12 C 0.4199(3) 0.6707(6) 0.73654(12) 0.0289(9) Uani 1 1 d
C21 C 0.8526(3) 0.4570(7) 0.83689(12) 0.0265(9) Uani 1 1 d
C22 C 0.9516(3) 0.3969(7) 0.87381(12) 0.0295(9) Uani 1 1 d
C23 C 0.8718(3) 0.3487(6) 0.91326(11) 0.0259(9) Uani 1 1 d
C24 C 0.8823(3) 0.4922(6) 0.94812(12) 0.0259(9) Uani 1 1 d
C25 C 0.8079(3) 0.4358(6) 0.98459(11) 0.0252(9) Uani 1 1 d
C26 C 0.8199(3) 0.5791(8) 1.02145(12) 0.0315(9) Uani 1 1 d
C27 C 0.7478(4) 0.5192(7) 1.05594(13) 0.0324(10) Uani 1 1 d
C28 C 0.6576(3) 0.3125(6) 1.05524(12) 0.0286(9) Uani 1 1 d
C29 C 0.6430(3) 0.1679(7) 1.02074(13) 0.0306(10) Uani 1 1 d
C30 C 0.7184(3) 0.2274(6) 0.98440(12) 0.0269(9) Uani 1 1 d
C31 C 0.7094(3) 0.0818(8) 0.94818(12) 0.0333(9) Uani 1 1 d
C32 C 0.7841(4) 0.1389(6) 0.91359(13) 0.0302(10) Uani 1 1 d
C33 C 0.5031(4) 0.0599(10) 1.09481(16) 0.0408(11) Uani 1 1 d
C34 C 1.0611(4) 0.6035(9) 0.87798(16) 0.0399(11) Uani 1 1 d
O42 O 0.9217(2) 0.0961(5) 0.69043(7) 0.0395(7) Uani 1 1 d
O43 O 0.1689(2) 0.3604(5) 0.51663(8) 0.0425(7) Uani 1 1 d
C41 C 0.8732(3) 0.3063(7) 0.68398(12) 0.0296(9) Uani 1 1 d
C42 C 0.8959(4) 0.4299(8) 0.64224(13) 0.0323(10) Uani 1 1 d
C43 C 0.7667(3) 0.3804(7) 0.61433(11) 0.0291(9) Uani 1 1 d
C44 C 0.6537(4) 0.5354(7) 0.61403(12) 0.0303(9) Uani 1 1 d
C45 C 0.5323(3) 0.4908(6) 0.58913(11) 0.0290(9) Uani 1 1 d
C46 C 0.4147(4) 0.6504(7) 0.58881(13) 0.0367(10) Uani 1 1 d
C47 C 0.2985(4) 0.6004(7) 0.56442(12) 0.0359(10) Uani 1 1 d
C48 C 0.2923(3) 0.3869(7) 0.53878(12) 0.0341(10) Uani 1 1 d
C49 C 0.4039(4) 0.2307(8) 0.53773(12) 0.0335(10) Uani 1 1 d
C50 C 0.5268(3) 0.2807(6) 0.56290(11) 0.0277(9) Uani 1 1 d
C51 C 0.6439(4) 0.1222(7) 0.56342(13) 0.0366(11) Uani 1 1 d
C52 C 0.7594(4) 0.1696(7) 0.58821(13) 0.0378(11) Uani 1 1 d
C53 C 0.1521(5) 0.1425(10) 0.49162(17) 0.0500(14) Uani 1 1 d
C54 C 1.0329(4) 0.3529(12) 0.62284(17) 0.0538(14) Uani 1 1 d
H1W H 0.867(4) 1.004(10) 0.7821(14) 0.096(19) Uiso 1 1 d
H2W H 0.878(4) 0.961(7) 0.7382(12) 0.056(15) Uiso 1 1 d
H1 H 0.661(3) 1.009(7) 0.7004(10) 0.067(13) Uiso 1 1 d
H2 H 0.466(3) 1.189(6) 0.6643(10) 0.037(11) Uiso 1 1 d
H3 H 0.234(3) 1.040(7) 0.6763(10) 0.047(11) Uiso 1 1 d
H5 H 0.085(3) 0.740(6) 0.7122(10) 0.039(11) Uiso 1 1 d
H6 H 0.069(3) 0.414(7) 0.7614(10) 0.054(12) Uiso 1 1 d
H8 H 0.174(3) 0.110(6) 0.8101(10) 0.053(11) Uiso 1 1 d
H9 H 0.390(3) -0.042(7) 0.8408(11) 0.053(13) Uiso 1 1 d
H10 H 0.605(3) 0.119(6) 0.8223(9) 0.031(10) Uiso 1 1 d
H22 H 1.004(3) 0.239(6) 0.8669(9) 0.031(9) Uiso 1 1 d
H26 H 0.878(3) 0.718(6) 1.0233(9) 0.022(9) Uiso 1 1 d
H29 H 0.582(2) 0.026(6) 1.0191(8) 0.023(9) Uiso 1 1 d
H24 H 0.941(3) 0.630(5) 0.9485(9) 0.020(9) Uiso 1 1 d
H27 H 0.757(3) 0.614(6) 1.0814(10) 0.036(11) Uiso 1 1 d
H32 H 0.772(3) 0.044(7) 0.8883(9) 0.035(10) Uiso 1 1 d
H31 H 0.649(3) -0.056(7) 0.9472(11) 0.052(11) Uiso 1 1 d
H33A H 0.428(3) 0.063(7) 1.0751(9) 0.039(11) Uiso 1 1 d
H33B H 0.462(3) 0.064(8) 1.1248(11) 0.054(11) Uiso 1 1 d
H33C H 0.560(3) -0.087(6) 1.0941(10) 0.033(11) Uiso 1 1 d
H34A H 1.134(3) 0.558(7) 0.9015(10) 0.050(11) Uiso 1 1 d
H34B H 1.106(3) 0.608(7) 0.8532(11) 0.053(13) Uiso 1 1 d
H34C H 1.014(3) 0.764(7) 0.8817(10) 0.045(12) Uiso 1 1 d
H42 H 0.893(3) 0.604(6) 0.6484(10) 0.030(10) Uiso 1 1 d
H44 H 0.658(3) 0.666(6) 0.6334(10) 0.035(10) Uiso 1 1 d
H46 H 0.420(3) 0.811(6) 0.6070(10) 0.041(11) Uiso 1 1 d
H47 H 0.222(3) 0.712(6) 0.5643(10) 0.037(11) Uiso 1 1 d
H49 H 0.402(3) 0.088(6) 0.5206(9) 0.022(9) Uiso 1 1 d
H51 H 0.640(3) -0.024(7) 0.5450(10) 0.053(12) Uiso 1 1 d
H52 H 0.835(3) 0.053(7) 0.5874(9) 0.042(10) Uiso 1 1 d
H53A H 0.218(3) 0.146(7) 0.4697(11) 0.057(13) Uiso 1 1 d
H53B H 0.154(3) -0.009(7) 0.5116(11) 0.049(13) Uiso 1 1 d
H53C H 0.058(3) 0.148(6) 0.4799(10) 0.050(12) Uiso 1 1 d
H54A H 1.111(3) 0.412(6) 0.6414(10) 0.042(11) Uiso 1 1 d
H54B H 1.033(4) 0.151(8) 0.6199(12) 0.076(16) Uiso 1 1 d
H54C H 1.041(3) 0.425(7) 0.5934(12) 0.071(14) Uiso 1 1 d

loop_
_atom_site_aniso_label
_atom_site_aniso_U_11
_atom_site_aniso_U_22
_atom_site_aniso_U_33
_atom_site_aniso_U_23
_atom_site_aniso_U_13
_atom_site_aniso_U_12
Mn 0.0236(3) 0.0250(3) 0.0346(4) 0.0016(3) 0.0023(2) -0.0005(3)
O1W 0.0347(14) 0.0281(15) 0.033(2) 0.0015(15) 0.0067(13) -0.0035(12)
O21 0.0321(13) 0.0294(16) 0.0369(18) 0.0011(12) 0.0012(12) 0.0071(11)
O22 0.0366(14) 0.0286(16) 0.0295(18) -0.0027(12) 0.0012(12) 0.0006(11)
O41 0.0400(14) 0.0406(16) 0.0338(18) -0.0080(14) 0.0049(13) 0.0034(13)
N1 0.0287(16) 0.0250(16) 0.034(2) -0.0020(15) 0.0012(14) 0.0003(13)
N2 0.0310(16) 0.0299(17) 0.032(2) -0.0036(16) 0.0027(15) -0.0026(14)
O23 0.0356(14) 0.0416(16) 0.0368(19) 0.0013(14) 0.0054(13) -0.0023(13)
C1 0.042(2) 0.029(2) 0.037(3) -0.003(2) -0.005(2) -0.0038(19)
C2 0.056(3) 0.030(2) 0.041(3) -0.001(2) -0.005(2) 0.006(2)
C3 0.047(3) 0.045(3) 0.045(3) -0.013(2) -0.010(2) 0.020(2)
C4 0.030(2) 0.045(3) 0.033(3) -0.010(2) -0.0021(19) 0.0094(19)
C5 0.024(2) 0.076(4) 0.048(4) -0.017(3) -0.002(2) 0.011(2)
C6 0.025(2) 0.078(4) 0.047(4) -0.014(3) 0.009(2) -0.007(2)
C7 0.029(2) 0.049(3) 0.033(3) -0.015(2) 0.0082(19) -0.006(2)
C8 0.036(2) 0.064(3) 0.037(3) -0.010(2) 0.012(2) -0.019(2)
C9 0.056(3) 0.045(3) 0.030(3) 0.000(2) 0.012(2) -0.014(2)
C10 0.041(2) 0.036(2) 0.029(3) -0.001(2) 0.001(2) -0.006(2)
C11 0.0220(18) 0.033(2) 0.030(3) -0.0104(18) 0.0054(17) -0.0004(16)
C12 0.0274(19) 0.032(2) 0.027(3) -0.0109(19) 0.0047(17) 0.0023(17)
C21 0.0218(17) 0.030(2) 0.028(3) 0.0035(18) 0.0066(17) -0.0039(16)
C22 0.0252(19) 0.029(2) 0.034(3) -0.003(2) -0.0015(18) 0.0037(17)
C23 0.0227(18) 0.025(2) 0.030(3) 0.0050(18) -0.0041(17) 0.0031(15)
C24 0.0257(19) 0.020(2) 0.031(3) 0.0013(17) -0.0044(18) -0.0008(15)
C25 0.0271(18) 0.0218(19) 0.026(3) 0.0018(18) -0.0058(17) 0.0027(16)
C26 0.0317(19) 0.028(2) 0.035(3) -0.002(2) -0.0028(17) -0.003(2)
C27 0.034(2) 0.037(3) 0.027(3) -0.006(2) -0.0031(19) -0.0002(17)
C28 0.0246(18) 0.032(2) 0.030(3) 0.0034(19) 0.0021(17) 0.0003(16)
C29 0.030(2) 0.025(2) 0.036(3) 0.0013(19) -0.0022(18) -0.0052(17)
C30 0.0263(18) 0.026(2) 0.028(3) -0.0019(18) -0.0043(17) 0.0007(15)
C31 0.034(2) 0.028(2) 0.038(3) 0.000(2) -0.0011(18) -0.007(2)
C32 0.033(2) 0.030(2) 0.028(3) -0.0040(19) -0.0038(18) -0.0012(16)
C33 0.040(2) 0.036(2) 0.046(3) 0.009(3) 0.007(2) 0.000(2)
C34 0.031(2) 0.048(3) 0.041(3) -0.006(3) 0.003(2) -0.009(2)
O42 0.0470(15) 0.0337(16) 0.0381(18) 0.0082(15) 0.0087(12) 0.0093(14)
O43 0.0256(13) 0.0578(18) 0.044(2) -0.0003(16) -0.0049(13) -0.0023(13)
C41 0.0213(18) 0.035(2) 0.032(3) -0.002(2) -0.0010(17) -0.0061(16)
C42 0.030(2) 0.033(2) 0.033(3) 0.011(2) -0.0004(18) -0.0076(18)
C43 0.0295(19) 0.033(2) 0.025(3) 0.0099(19) 0.0000(17) -0.0030(17)
C44 0.036(2) 0.027(2) 0.027(3) -0.002(2) 0.0023(18) -0.0057(18)
C45 0.0281(19) 0.031(2) 0.028(3) 0.0040(18) -0.0002(17) -0.0015(16)
C46 0.040(2) 0.034(3) 0.036(3) -0.003(2) 0.0062(19) 0.0014(19)
C47 0.0268(19) 0.040(3) 0.042(3) 0.002(2) 0.0060(18) 0.005(2)
C48 0.0274(19) 0.045(2) 0.030(3) 0.008(2) 0.0002(18) -0.0046(19)
C49 0.033(2) 0.033(2) 0.035(3) 0.000(2) 0.0000(19) -0.0022(18)
C50 0.031(2) 0.026(2) 0.026(3) 0.0032(18) 0.0018(17) -0.0009(16)
C51 0.037(2) 0.029(3) 0.044(3) -0.006(2) -0.001(2) -0.0008(17)
C52 0.029(2) 0.037(2) 0.047(3) 0.001(2) 0.002(2) 0.0030(18)
C53 0.041(3) 0.056(3) 0.053(4) 0.001(3) -0.007(3) -0.015(2)
C54 0.025(2) 0.102(5) 0.035(4) 0.020(3) 0.001(2) -0.011(3)

loop_
_atom_type_symbol
_atom_type_description
_atom_type_scat_dispersion_real
_atom_type_scat_dispersion_imag
_atom_type_scat_source
C C 0.0181 0.0091 'International Tables Vol C Tables 4.2.6.8 and 6.1.1.4'
H H 0.0000 0.0000 'International Tables Vol C Tables 4.2.6.8 and 6.1.1.4'
N N 0.0311 0.0180 'International Tables Vol C Tables 4.2.6.8 and 6.1.1.4'
O O 0.0492 0.0322 'International Tables Vol C Tables 4.2.6.8 and 6.1.1.4'
Mn Mn -0.5299 2.8052 'International Tables Vol C Tables 4.2.6.8 and 6.1.1.4'

loop_
_geom_angle_atom_site_label_1
_geom_angle_atom_site_label_2
_geom_angle_atom_site_label_3
_geom_angle
O41 Mn O1W 93.51(11)
O41 Mn O22 95.29(9)
O1W Mn O22 101.25(10)
O41 Mn N1 91.10(10)
O1W Mn N1 92.27(10)
O22 Mn N1 164.63(10)
O41 Mn N2 110.38(10)
O1W Mn N2 151.72(11)
O22 Mn N2 91.68(10)
N1 Mn N2 72.98(11)
O41 Mn O21 148.59(8)
O1W Mn O21 79.29(11)
O22 Mn O21 57.11(8)
N1 Mn O21 119.50(9)
N2 Mn O21 87.10(9)
O41 Mn C21 122.07(10)
O1W Mn C21 88.04(12)
O22 Mn C21 28.96(9)
N1 Mn C21 146.76(11)
N2 Mn C21 91.60(10)
O21 Mn C21 28.33(8)
C21 O21 Mn 86.0(2)
C21 O22 Mn 94.9(2)
C41 O41 Mn 160.2(3)
C1 N1 C12 117.1(3)
C1 N1 Mn 126.2(3)
C12 N1 Mn 116.7(2)
C10 N2 C11 117.8(3)
C10 N2 Mn 126.8(2)
C11 N2 Mn 115.3(2)
C28 O23 C33 117.2(3)
N1 C1 C2 123.3(4)
C3 C2 C1 119.2(4)
C2 C3 C4 119.4(4)
C12 C4 C3 117.5(4)
C12 C4 C5 119.5(4)
C3 C4 C5 122.9(4)
C6 C5 C4 120.9(4)
C5 C6 C7 121.3(4)
C8 C7 C11 118.0(4)
C8 C7 C6 123.1(4)
C11 C7 C6 118.9(4)
C9 C8 C7 119.7(4)
C8 C9 C10 118.9(5)
N2 C10 C9 123.3(4)
N2 C11 C7 122.3(4)
N2 C11 C12 118.0(3)
C7 C11 C12 119.7(4)
N1 C12 C4 123.4(4)
N1 C12 C11 116.9(3)
C4 C12 C11 119.6(3)
O21 C21 O22 121.3(4)
O21 C21 C22 121.0(4)
O22 C21 C22 117.7(3)
O21 C21 Mn 65.7(2)
O22 C21 Mn 56.18(18)
C22 C21 Mn 168.1(2)
C23 C22 C21 111.5(3)
C23 C22 C34 114.3(3)
C21 C22 C34 108.4(3)
C24 C23 C32 118.7(4)
C24 C23 C22 124.0(3)
C32 C23 C22 117.3(3)
C23 C24 C25 121.8(3)
C26 C25 C30 118.3(3)
C26 C25 C24 122.6(3)
C30 C25 C24 119.1(3)
C27 C26 C25 121.2(4)
C26 C27 C28 120.1(4)
C29 C28 O23 125.1(3)
C29 C28 C27 121.1(4)
O23 C28 C27 113.8(3)
C28 C29 C30 119.6(3)
C31 C30 C25 118.2(3)
C31 C30 C29 121.9(3)
C25 C30 C29 119.8(3)
C32 C31 C30 121.4(4)
C31 C32 C23 120.8(4)
C48 O43 C53 117.2(3)
O42 C41 O41 124.3(4)
O42 C41 C42 119.1(3)
O41 C41 C42 116.5(3)
C41 C42 C43 107.6(3)
C41 C42 C54 112.8(4)
C43 C42 C54 113.7(4)
C44 C43 C52 117.9(4)
C44 C43 C42 121.3(4)
C52 C43 C42 120.8(3)
C43 C44 C45 122.3(4)
C44 C45 C50 119.2(3)
C44 C45 C46 122.5(4)
C50 C45 C46 118.2(3)
C47 C46 C45 120.8(4)
C46 C47 C48 120.8(4)
C49 C48 O43 125.8(4)
C49 C48 C47 120.2(4)
O43 C48 C47 114.0(3)
C48 C49 C50 119.8(4)
C51 C50 C45 118.0(3)
C51 C50 C49 121.9(4)
C45 C50 C49 120.1(3)
C52 C51 C50 121.2(4)
C51 C52 C43 121.3(4)

loop_
_geom_bond_atom_site_label_1
_geom_bond_atom_site_label_2
_geom_bond_distance
Mn O41 2.057(2)
Mn O1W 2.128(3)
Mn O22 2.189(2)
Mn N1 2.263(3)
Mn N2 2.277(3)
Mn O21 2.398(2)
Mn C21 2.625(4)
O21 C21 1.249(3)
O22 C21 1.275(4)
O41 C41 1.270(4)
N1 C1 1.332(4)
N1 C12 1.365(4)
N2 C10 1.320(4)
N2 C11 1.374(4)
O23 C28 1.383(4)
O23 C33 1.437(5)
C1 C2 1.404(5)
C2 C3 1.365(5)
C3 C4 1.409(5)
C4 C12 1.397(4)
C4 C5 1.429(5)
C5 C6 1.348(6)
C6 C7 1.429(5)
C7 C8 1.405(5)
C7 C11 1.407(4)
C8 C9 1.361(5)
C9 C10 1.416(5)
C11 C12 1.436(4)
C21 C22 1.526(5)
C22 C23 1.521(4)
C22 C34 1.536(5)
C23 C24 1.363(5)
C23 C32 1.414(4)
C24 C25 1.422(4)
C25 C26 1.416(5)
C25 C30 1.417(4)
C26 C27 1.362(5)
C27 C28 1.414(5)
C28 C29 1.359(5)
C29 C30 1.427(4)
C30 C31 1.405(5)
C31 C32 1.374(5)
O42 C41 1.245(4)
O43 C48 1.364(4)
O43 C53 1.434(5)
C41 C42 1.519(5)
C42 C43 1.525(5)
C42 C54 1.526(5)
C43 C44 1.369(4)
C43 C52 1.417(5)
C44 C45 1.408(4)
C45 C50 1.416(4)
C45 C46 1.418(4)
C46 C47 1.364(5)
C47 C48 1.420(5)
C48 C49 1.364(5)
C49 C50 1.429(4)
C50 C51 1.411(4)
C51 C52 1.363(5)

loop_
_geom_hbond_atom_site_label_D
_geom_hbond_atom_site_label_H
_geom_hbond_atom_site_label_A
_geom_hbond_distance_DH
_geom_hbond_distance_HA
_geom_hbond_distance_DA
_geom_hbond_angle_DHA
_geom_hbond_site_symmetry_A
O1W H1W O22 0.93(5) 1.86(5) 2.745(4) 159(4) 1_565
O1W H2W O42 0.90(4) 1.76(4) 2.660(4) 175(3) 1_565
C1 H1 O41 1.01(3) 2.61(4) 3.419(5) 137(3) 1_565
C1 H1 O42 1.01(3) 2.56(3) 3.568(5) 172(3) 1_565
C9 H9 O23 0.96(3) 2.37(3) 3.281(6) 160(3) 2_647
C33 H33B O21 1.05(3) 2.63(3) 3.503(5) 141(2) 2_647
